data_1551920
loop_
_publ_author_name
'Merle Arrowsmith'
'Holger Braunschweig'
'Mehmet Ali Celik'
'Theresa Dellermann'
'Rian D. Dewhurst'
'William C. Ewing'
'Kai Hammond'
'Thomas Kramer'
'Ivo Krummenacher'
'Jan Mies'
'Krzysztof Radacki'
'Julia K. Schuster'

_publ_section_title
;
 Neutral zero-valent s-block complexes with strong multiple bonding
;
_journal_name_full 'Nature Chemistry'
_journal_page_first 890
_journal_page_last 894
_journal_paper_doi 10.1038/nchem.2542
_journal_volume 8
_journal_year 2016
_chemical_formula_moiety 'C23 H35 Be Cl2 N'
_chemical_formula_sum 'C23 H35 Be Cl2 N'
_chemical_formula_weight 405.43
_space_group_crystal_system orthorhombic
_space_group_IT_number 61
_space_group_name_Hall '-P 2ac 2ab'
_space_group_name_H-M_alt 'P b c a'
_atom_sites_solution_hydrogens geom
_atom_sites_solution_secondary iterative
_cell_angle_alpha 90
_cell_angle_beta 90
_cell_angle_gamma 90
_cell_formula_units_Z 8
_cell_length_a 20.214(6)
_cell_length_b 9.634(4)
_cell_length_c 23.524(6)
_cell_measurement_reflns_used 9898
_cell_measurement_temperature 100(2)
_cell_measurement_theta_max 28.27
_cell_measurement_theta_min 2.50
_cell_volume 4581(3)
_computing_cell_refinement 'Saint+ ver. V8.34A (Bruker AXS)'
_computing_data_collection 'APEX2 ver. 2014.9 (Bruker AXS)'
_computing_data_reduction 'Saint+ ver. V8.34A (Bruker AXS)'
_computing_molecular_graphics 'ShelXLe (Huebschle et all, 2011)'
_computing_publication_material 'SHELXL-2014/6 (Sheldrick, 2014)'
_computing_structure_refinement 'SHELXL-2014/6 (Sheldrick, 2014)'
_computing_structure_solution 'SHELXT (Sheldrick, 2012)'
_diffrn_ambient_temperature 100(2)
_diffrn_detector 'CCD area detector (Apex2)'
_diffrn_detector_area_resol_mean 8.333
_diffrn_measured_fraction_theta_full 1.000
_diffrn_measured_fraction_theta_max 1.000
_diffrn_measurement_device_type 'Bruker X8-APEX II'
_diffrn_measurement_method '\f and \w scans'
_diffrn_radiation_type MoK\a
_diffrn_radiation_wavelength 0.71073
_diffrn_reflns_av_R_equivalents 0.0289
_diffrn_reflns_av_unetI/netI 0.0205
_diffrn_reflns_Laue_measured_fraction_full 1.000
_diffrn_reflns_Laue_measured_fraction_max 1.000
_diffrn_reflns_limit_h_max 24
_diffrn_reflns_limit_h_min -25
_diffrn_reflns_limit_k_max 9
_diffrn_reflns_limit_k_min -12
_diffrn_reflns_limit_l_max 28
_diffrn_reflns_limit_l_min -29
_diffrn_reflns_number 27519
_diffrn_reflns_point_group_measured_fraction_full 1.000
_diffrn_reflns_point_group_measured_fraction_max 1.000
_diffrn_reflns_theta_full 26.000
_diffrn_reflns_theta_max 26.369
_diffrn_reflns_theta_min 1.731
_diffrn_source 'rotating-anode (Nonius FR-591)'
_exptl_absorpt_coefficient_mu 0.291
_exptl_absorpt_correction_T_max 0.7457
_exptl_absorpt_correction_T_min 0.6473
_exptl_absorpt_correction_type multi-scan
_exptl_absorpt_process_details 'SadAbs 2014/4 (Bruker AXS)'
_exptl_crystal_colour colourless
_exptl_crystal_density_diffrn 1.176
_exptl_crystal_description plate
_exptl_crystal_F_000 1744
_exptl_crystal_size_max 0.23
_exptl_crystal_size_mid 0.16
_exptl_crystal_size_min 0.06
_refine_diff_density_max 0.362
_refine_diff_density_min -0.187
_refine_diff_density_rms 0.047
_refine_ls_extinction_coef .
_refine_ls_extinction_method none
_refine_ls_goodness_of_fit_ref 1.044
_refine_ls_hydrogen_treatment constr
_refine_ls_matrix_type full
_refine_ls_number_parameters 250
_refine_ls_number_reflns 4673
_refine_ls_number_restraints 0
_refine_ls_restrained_S_all 1.044
_refine_ls_R_factor_all 0.0424
_refine_ls_R_factor_gt 0.0342
_refine_ls_shift/su_max 0.001
_refine_ls_shift/su_mean 0.000
_refine_ls_structure_factor_coef Fsqd
_refine_ls_weighting_details 'w=1/[\s^2^(Fo^2^)+(0.0517P)^2^+1.8310P] where P=(Fo^2^+2Fc^2^)/3'
_refine_ls_weighting_scheme calc
_refine_ls_wR_factor_gt 0.0885
_refine_ls_wR_factor_ref 0.0944
_reflns_Friedel_coverage 0.000
_reflns_Friedel_fraction_full .
_reflns_Friedel_fraction_max .
_reflns_number_gt 3994
_reflns_number_total 4673
_reflns_threshold_expression 'I > 2\s(I)'
_cod_data_source_file nchem.2542-s3.cif
_cod_data_source_block 2
_cod_database_code 1551920
_shelx_space_group_comment
;
The symmetry employed for this shelxl refinement is uniquely defined
by the following loop, which should always be used as a source of
symmetry information in preference to the above space-group names.
They are only intended as comments.
;
_shelxl_version_number 2014/6

loop_
_space_group_symop_operation_xyz
'x, y, z'
'-x+1/2, -y, z+1/2'
'-x, y+1/2, -z+1/2'
'x+1/2, -y+1/2, -z'
'-x, -y, -z'
'x-1/2, y, -z-1/2'
'x, -y-1/2, z-1/2'
'-x-1/2, y-1/2, z'

loop_
_atom_site_label
_atom_site_type_symbol
_atom_site_fract_x
_atom_site_fract_y
_atom_site_fract_z
_atom_site_U_iso_or_equiv
_atom_site_adp_type
_atom_site_occupancy
_atom_site_site_symmetry_order
_atom_site_calc_flag
_atom_site_refinement_flags_posn
_atom_site_refinement_flags_adp
_atom_site_refinement_flags_occupancy
_atom_site_disorder_assembly
_atom_site_disorder_group
Be1_1 Be 0.38506(9) 0.48952(18) 0.64022(7) 0.0162(3) Uani 1 1 d . . . . .
Cl2_1 Cl 0.31825(2) 0.40974(4) 0.59365(2) 0.02181(11) Uani 1 1 d . . . . .
Cl3_1 Cl 0.44042(2) 0.37086(4) 0.68463(2) 0.03046(12) Uani 1 1 d . . . . .
C1_2 C 0.38583(6) 0.67269(14) 0.65332(5) 0.0132(3) Uani 1 1 d . . . . .
C2_2 C 0.34968(6) 0.72654(14) 0.70522(5) 0.0140(3) Uani 1 1 d . . . . .
C3_2 C 0.34522(7) 0.88408(14) 0.69494(6) 0.0186(3) Uani 1 1 d . . . . .
H3A_2 H 0.3018 0.9086 0.6806 0.022 Uiso 1 1 calc R U . . .
H3B_2 H 0.3528 0.9342 0.7301 0.022 Uiso 1 1 calc R U . . .
C4_2 C 0.39875(7) 0.92045(13) 0.65105(6) 0.0156(3) Uani 1 1 d . . . . .
N5_2 N 0.41063(5) 0.77543(11) 0.62493(5) 0.0125(2) Uani 1 1 d . . . . .
C6_2 C 0.46205(7) 0.97614(15) 0.67734(7) 0.0236(3) Uani 1 1 d . . . . .
H6A_2 H 0.4948 0.9883 0.6482 0.035 Uiso 1 1 calc R U . . .
H6B_2 H 0.4781 0.9116 0.7052 0.035 Uiso 1 1 calc R U . . .
H6C_2 H 0.4533 1.0638 0.6952 0.035 Uiso 1 1 calc R U . . .
C7_2 C 0.37393(7) 1.02372(15) 0.60738(6) 0.0204(3) Uani 1 1 d . . . . .
H7A_2 H 0.4054 1.0308 0.5769 0.031 Uiso 1 1 calc R U . . .
H7B_2 H 0.3685 1.1129 0.6250 0.031 Uiso 1 1 calc R U . . .
H7C_2 H 0.3322 0.9929 0.5926 0.031 Uiso 1 1 calc R U . . .
C1_3 C 0.28056(7) 0.65894(15) 0.70829(6) 0.0189(3) Uani 1 1 d . . . . .
H1A_3 H 0.2550 0.6858 0.6752 0.023 Uiso 1 1 calc R U . . .
H1B_3 H 0.2852 0.5587 0.7078 0.023 Uiso 1 1 calc R U . . .
C2_3 C 0.24364(7) 0.70272(16) 0.76205(6) 0.0247(3) Uani 1 1 d . . . . .
H2A_3 H 0.2372 0.8025 0.7618 0.030 Uiso 1 1 calc R U . . .
H2B_3 H 0.2004 0.6589 0.7628 0.030 Uiso 1 1 calc R U . . .
C3_3 C 0.28246(8) 0.66109(17) 0.81482(6) 0.0267(3) Uani 1 1 d . . . . .
H3A_3 H 0.2857 0.5607 0.8167 0.032 Uiso 1 1 calc R U . . .
H3B_3 H 0.2593 0.6928 0.8485 0.032 Uiso 1 1 calc R U . . .
C4_3 C 0.35165(8) 0.72397(16) 0.81355(6) 0.0236(3) Uani 1 1 d . . . . .
H4A_3 H 0.3765 0.6911 0.8462 0.028 Uiso 1 1 calc R U . . .
H4B_3 H 0.3483 0.8242 0.8163 0.028 Uiso 1 1 calc R U . . .
C5_3 C 0.38896(7) 0.68599(15) 0.75910(6) 0.0183(3) Uani 1 1 d . . . . .
H5A_3 H 0.3973 0.5868 0.7587 0.022 Uiso 1 1 calc R U . . .
H5B_3 H 0.4314 0.7331 0.7588 0.022 Uiso 1 1 calc R U . . .
C1_4 C 0.44961(6) 0.75596(13) 0.57295(6) 0.0144(3) Uani 1 1 d . . . . .
C2_4 C 0.51785(7) 0.72892(14) 0.57789(6) 0.0183(3) Uani 1 1 d . . . . .
C3_4 C 0.55347(7) 0.71066(16) 0.52750(7) 0.0258(3) Uani 1 1 d . . . . .
H3_4 H 0.5986 0.6925 0.5295 0.031 Uiso 1 1 calc R U . . .
C4_4 C 0.52364(8) 0.71877(17) 0.47529(7) 0.0273(3) Uani 1 1 d . . . . .
H4_4 H 0.5486 0.7077 0.4424 0.033 Uiso 1 1 calc R U . . .
C5_4 C 0.45646(8) 0.74348(16) 0.47171(6) 0.0233(3) Uani 1 1 d . . . . .
H5_4 H 0.4366 0.7476 0.4361 0.028 Uiso 1 1 calc R U . . .
C6_4 C 0.41769(7) 0.76238(14) 0.51998(6) 0.0166(3) Uani 1 1 d . . . . .
C7_4 C 0.55493(7) 0.71522(15) 0.63380(7) 0.0216(3) Uani 1 1 d . . . . .
H7_4 H 0.5235 0.7293 0.6650 0.026 Uiso 1 1 calc R U . . .
C8_4 C 0.58553(8) 0.57034(17) 0.64012(8) 0.0312(4) Uani 1 1 d . . . . .
H8A_4 H 0.5518 0.5012 0.6352 0.047 Uiso 1 1 calc R U . . .
H8B_4 H 0.6047 0.5613 0.6773 0.047 Uiso 1 1 calc R U . . .
H8C_4 H 0.6192 0.5578 0.6118 0.047 Uiso 1 1 calc R U . . .
C9_4 C 0.60990(8) 0.82489(17) 0.63899(8) 0.0305(4) Uani 1 1 d . . . . .
H9A_4 H 0.6445 0.8043 0.6124 0.046 Uiso 1 1 calc R U . . .
H9B_4 H 0.6275 0.8238 0.6769 0.046 Uiso 1 1 calc R U . . .
H9C_4 H 0.5920 0.9151 0.6309 0.046 Uiso 1 1 calc R U . . .
C10_4 C 0.34387(7) 0.78535(15) 0.51142(6) 0.0197(3) Uani 1 1 d . . . . .
H10_4 H 0.3231 0.7957 0.5488 0.024 Uiso 1 1 calc R U . . .
C11_4 C 0.32971(8) 0.91662(17) 0.47662(6) 0.0261(3) Uani 1 1 d . . . . .
H11A_4 H 0.3462 0.9047 0.4386 0.039 Uiso 1 1 calc R U . . .
H11B_4 H 0.3512 0.9946 0.4940 0.039 Uiso 1 1 calc R U . . .
H11C_4 H 0.2829 0.9327 0.4754 0.039 Uiso 1 1 calc R U . . .
C12_4 C 0.31188(8) 0.66139(18) 0.48116(7) 0.0298(4) Uani 1 1 d . . . . .
H12A_4 H 0.2648 0.6743 0.4797 0.045 Uiso 1 1 calc R U . . .
H12B_4 H 0.3218 0.5777 0.5016 0.045 Uiso 1 1 calc R U . . .
H12C_4 H 0.3290 0.6545 0.4432 0.045 Uiso 1 1 calc R U . . .

loop_
_atom_site_aniso_label
_atom_site_aniso_U_11
_atom_site_aniso_U_22
_atom_site_aniso_U_33
_atom_site_aniso_U_23
_atom_site_aniso_U_13
_atom_site_aniso_U_12
Be1_1 0.0200(9) 0.0132(8) 0.0152(8) -0.0014(7) 0.0004(7) 0.0005(7)
Cl2_1 0.02042(18) 0.01939(18) 0.0256(2) -0.00487(14) -0.00196(14) -0.00309(13)
Cl3_1 0.0450(2) 0.01615(19) 0.0302(2) -0.00050(15) -0.01583(17) 0.00719(15)
C1_2 0.0118(6) 0.0155(6) 0.0123(6) 0.0001(5) -0.0038(5) 0.0009(5)
C2_2 0.0167(6) 0.0130(6) 0.0124(6) -0.0013(5) 0.0009(5) 0.0006(5)
C3_2 0.0234(7) 0.0142(7) 0.0183(7) -0.0015(6) 0.0044(6) 0.0021(5)
C4_2 0.0193(7) 0.0107(6) 0.0166(7) -0.0026(5) 0.0015(5) 0.0017(5)
N5_2 0.0139(5) 0.0118(5) 0.0116(5) -0.0012(4) 0.0000(4) 0.0013(4)
C6_2 0.0238(7) 0.0164(7) 0.0307(8) -0.0056(6) -0.0042(6) -0.0009(6)
C7_2 0.0256(7) 0.0147(7) 0.0210(7) 0.0003(6) 0.0009(6) 0.0034(6)
C1_3 0.0168(7) 0.0215(7) 0.0185(7) -0.0048(6) 0.0017(5) -0.0015(5)
C2_3 0.0221(7) 0.0256(8) 0.0263(8) -0.0076(6) 0.0092(6) -0.0039(6)
C3_3 0.0350(9) 0.0248(8) 0.0204(8) -0.0029(6) 0.0127(6) -0.0045(7)
C4_3 0.0332(8) 0.0253(8) 0.0123(7) -0.0013(6) -0.0003(6) -0.0022(6)
C5_3 0.0206(7) 0.0207(7) 0.0135(6) 0.0011(5) -0.0018(5) -0.0021(6)
C1_4 0.0172(6) 0.0112(6) 0.0148(6) 0.0002(5) 0.0034(5) 0.0003(5)
C2_4 0.0176(7) 0.0155(7) 0.0219(7) 0.0008(6) 0.0005(6) 0.0008(5)
C3_4 0.0185(7) 0.0279(8) 0.0311(8) -0.0008(7) 0.0069(6) 0.0040(6)
C4_4 0.0292(8) 0.0297(8) 0.0231(8) -0.0015(7) 0.0136(7) 0.0024(6)
C5_4 0.0302(8) 0.0248(8) 0.0148(7) -0.0006(6) 0.0022(6) 0.0021(6)
C6_4 0.0202(7) 0.0136(6) 0.0161(7) -0.0004(5) 0.0009(5) 0.0003(5)
C7_4 0.0176(7) 0.0202(7) 0.0269(8) 0.0011(6) -0.0028(6) 0.0040(5)
C8_4 0.0288(8) 0.0240(8) 0.0409(10) 0.0029(7) -0.0082(7) 0.0078(7)
C9_4 0.0203(8) 0.0289(8) 0.0423(10) 0.0003(7) -0.0077(7) 0.0013(6)
C10_4 0.0199(7) 0.0236(7) 0.0156(7) 0.0005(6) -0.0024(6) 0.0000(6)
C11_4 0.0318(8) 0.0276(8) 0.0191(8) 0.0007(6) -0.0040(6) 0.0067(6)
C12_4 0.0320(9) 0.0296(9) 0.0278(8) 0.0020(7) -0.0096(7) -0.0061(7)

loop_
_atom_type_symbol
_atom_type_description
_atom_type_scat_dispersion_real
_atom_type_scat_dispersion_imag
_atom_type_scat_source
C C 0.0033 0.0016 'International Tables Vol C Tables 4.2.6.8 and 6.1.1.4'
H H 0.0000 0.0000 'International Tables Vol C Tables 4.2.6.8 and 6.1.1.4'
Be Be 0.0005 0.0002 'International Tables Vol C Tables 4.2.6.8 and 6.1.1.4'
N N 0.0061 0.0033 'International Tables Vol C Tables 4.2.6.8 and 6.1.1.4'
Cl Cl 0.1484 0.1585 'International Tables Vol C Tables 4.2.6.8 and 6.1.1.4'

loop_
_geom_angle_atom_site_label_1
_geom_angle_atom_site_label_2
_geom_angle_atom_site_label_3
_geom_angle
_geom_angle_site_symmetry_1
_geom_angle_site_symmetry_3
C1_2 Be1_1 Cl2_1 120.24(10) . .
C1_2 Be1_1 Cl3_1 119.35(10) . .
Cl2_1 Be1_1 Cl3_1 119.29(9) . .
N5_2 C1_2 C2_2 109.91(11) . .
N5_2 C1_2 Be1_1 131.88(12) . .
C2_2 C1_2 Be1_1 118.16(11) . .
C1_2 C2_2 C3_2 103.85(11) . .
C1_2 C2_2 C1_3 109.27(11) . .
C3_2 C2_2 C1_3 111.75(11) . .
C1_2 C2_2 C5_3 109.06(11) . .
C3_2 C2_2 C5_3 114.07(11) . .
C1_3 C2_2 C5_3 108.67(11) . .
C4_2 C3_2 C2_2 106.81(11) . .
C4_2 C3_2 H3A_2 110.4 . .
C2_2 C3_2 H3A_2 110.4 . .
C4_2 C3_2 H3B_2 110.4 . .
C2_2 C3_2 H3B_2 110.4 . .
H3A_2 C3_2 H3B_2 108.6 . .
C7_2 C4_2 C6_2 108.84(12) . .
C7_2 C4_2 C3_2 111.85(12) . .
C6_2 C4_2 C3_2 113.59(12) . .
C7_2 C4_2 N5_2 112.06(11) . .
C6_2 C4_2 N5_2 110.51(11) . .
C3_2 C4_2 N5_2 99.82(10) . .
C1_2 N5_2 C1_4 122.69(11) . .
C1_2 N5_2 C4_2 115.22(11) . .
C1_4 N5_2 C4_2 122.05(10) . .
C4_2 C6_2 H6A_2 109.5 . .
C4_2 C6_2 H6B_2 109.5 . .
H6A_2 C6_2 H6B_2 109.5 . .
C4_2 C6_2 H6C_2 109.5 . .
H6A_2 C6_2 H6C_2 109.5 . .
H6B_2 C6_2 H6C_2 109.5 . .
C4_2 C7_2 H7A_2 109.5 . .
C4_2 C7_2 H7B_2 109.5 . .
H7A_2 C7_2 H7B_2 109.5 . .
C4_2 C7_2 H7C_2 109.5 . .
H7A_2 C7_2 H7C_2 109.5 . .
H7B_2 C7_2 H7C_2 109.5 . .
C2_3 C1_3 C2_2 111.37(11) . .
C2_3 C1_3 H1A_3 109.4 . .
C2_2 C1_3 H1A_3 109.4 . .
C2_3 C1_3 H1B_3 109.4 . .
C2_2 C1_3 H1B_3 109.4 . .
H1A_3 C1_3 H1B_3 108.0 . .
C3_3 C2_3 C1_3 110.52(13) . .
C3_3 C2_3 H2A_3 109.5 . .
C1_3 C2_3 H2A_3 109.5 . .
C3_3 C2_3 H2B_3 109.5 . .
C1_3 C2_3 H2B_3 109.5 . .
H2A_3 C2_3 H2B_3 108.1 . .
C2_3 C3_3 C4_3 110.62(12) . .
C2_3 C3_3 H3A_3 109.5 . .
C4_3 C3_3 H3A_3 109.5 . .
C2_3 C3_3 H3B_3 109.5 . .
C4_3 C3_3 H3B_3 109.5 . .
H3A_3 C3_3 H3B_3 108.1 . .
C3_3 C4_3 C5_3 111.93(12) . .
C3_3 C4_3 H4A_3 109.2 . .
C5_3 C4_3 H4A_3 109.2 . .
C3_3 C4_3 H4B_3 109.2 . .
C5_3 C4_3 H4B_3 109.2 . .
H4A_3 C4_3 H4B_3 107.9 . .
C4_3 C5_3 C2_2 111.88(12) . .
C4_3 C5_3 H5A_3 109.2 . .
C2_2 C5_3 H5A_3 109.2 . .
C4_3 C5_3 H5B_3 109.2 . .
C2_2 C5_3 H5B_3 109.2 . .
H5A_3 C5_3 H5B_3 107.9 . .
C6_4 C1_4 C2_4 122.09(12) . .
C6_4 C1_4 N5_2 119.16(11) . .
C2_4 C1_4 N5_2 118.74(12) . .
C3_4 C2_4 C1_4 117.23(13) . .
C3_4 C2_4 C7_4 117.97(13) . .
C1_4 C2_4 C7_4 124.79(12) . .
C4_4 C3_4 C2_4 121.75(14) . .
C4_4 C3_4 H3_4 119.1 . .
C2_4 C3_4 H3_4 119.1 . .
C3_4 C4_4 C5_4 119.80(14) . .
C3_4 C4_4 H4_4 120.1 . .
C5_4 C4_4 H4_4 120.1 . .
C4_4 C5_4 C6_4 121.77(14) . .
C4_4 C5_4 H5_4 119.1 . .
C6_4 C5_4 H5_4 119.1 . .
C5_4 C6_4 C1_4 117.35(13) . .
C5_4 C6_4 C10_4 117.61(13) . .
C1_4 C6_4 C10_4 125.04(12) . .
C2_4 C7_4 C8_4 111.21(13) . .
C2_4 C7_4 C9_4 111.42(13) . .
C8_4 C7_4 C9_4 109.03(12) . .
C2_4 C7_4 H7_4 108.4 . .
C8_4 C7_4 H7_4 108.4 . .
C9_4 C7_4 H7_4 108.4 . .
C7_4 C8_4 H8A_4 109.5 . .
C7_4 C8_4 H8B_4 109.5 . .
H8A_4 C8_4 H8B_4 109.5 . .
C7_4 C8_4 H8C_4 109.5 . .
H8A_4 C8_4 H8C_4 109.5 . .
H8B_4 C8_4 H8C_4 109.5 . .
C7_4 C9_4 H9A_4 109.5 . .
C7_4 C9_4 H9B_4 109.5 . .
H9A_4 C9_4 H9B_4 109.5 . .
C7_4 C9_4 H9C_4 109.5 . .
H9A_4 C9_4 H9C_4 109.5 . .
H9B_4 C9_4 H9C_4 109.5 . .
C6_4 C10_4 C12_4 111.20(12) . .
C6_4 C10_4 C11_4 111.94(12) . .
C12_4 C10_4 C11_4 108.40(12) . .
C6_4 C10_4 H10_4 108.4 . .
C12_4 C10_4 H10_4 108.4 . .
C11_4 C10_4 H10_4 108.4 . .
C10_4 C11_4 H11A_4 109.5 . .
C10_4 C11_4 H11B_4 109.5 . .
H11A_4 C11_4 H11B_4 109.5 . .
C10_4 C11_4 H11C_4 109.5 . .
H11A_4 C11_4 H11C_4 109.5 . .
H11B_4 C11_4 H11C_4 109.5 . .
C10_4 C12_4 H12A_4 109.5 . .
C10_4 C12_4 H12B_4 109.5 . .
H12A_4 C12_4 H12B_4 109.5 . .
C10_4 C12_4 H12C_4 109.5 . .
H12A_4 C12_4 H12C_4 109.5 . .
H12B_4 C12_4 H12C_4 109.5 . .

loop_
_geom_bond_atom_site_label_1
_geom_bond_atom_site_label_2
_geom_bond_distance
_geom_bond_site_symmetry_2
Be1_1 C1_2 1.791(2) .
Be1_1 Cl2_1 1.9011(18) .
Be1_1 Cl3_1 1.9108(18) .
C1_2 N5_2 1.2949(18) .
C1_2 C2_2 1.5146(18) .
C2_2 C3_2 1.540(2) .
C2_2 C1_3 1.5432(19) .
C2_2 C5_3 1.5459(19) .
C3_2 C4_2 1.5362(19) .
C3_2 H3A_2 0.9700 .
C3_2 H3B_2 0.9700 .
C4_2 C7_2 1.5155(19) .
C4_2 C6_2 1.519(2) .
C4_2 N5_2 1.5450(17) .
N5_2 C1_4 1.4668(17) .
C6_2 H6A_2 0.9600 .
C6_2 H6B_2 0.9600 .
C6_2 H6C_2 0.9600 .
C7_2 H7A_2 0.9600 .
C7_2 H7B_2 0.9600 .
C7_2 H7C_2 0.9600 .
C1_3 C2_3 1.5278(19) .
C1_3 H1A_3 0.9700 .
C1_3 H1B_3 0.9700 .
C2_3 C3_3 1.522(2) .
C2_3 H2A_3 0.9700 .
C2_3 H2B_3 0.9700 .
C3_3 C4_3 1.524(2) .
C3_3 H3A_3 0.9700 .
C3_3 H3B_3 0.9700 .
C4_3 C5_3 1.531(2) .
C4_3 H4A_3 0.9700 .
C4_3 H4B_3 0.9700 .
C5_3 H5A_3 0.9700 .
C5_3 H5B_3 0.9700 .
C1_4 C6_4 1.4046(19) .
C1_4 C2_4 1.4087(19) .
C2_4 C3_4 1.398(2) .
C2_4 C7_4 1.520(2) .
C3_4 C4_4 1.370(2) .
C3_4 H3_4 0.9300 .
C4_4 C5_4 1.381(2) .
C4_4 H4_4 0.9300 .
C5_4 C6_4 1.392(2) .
C5_4 H5_4 0.9300 .
C6_4 C10_4 1.522(2) .
C7_4 C8_4 1.534(2) .
C7_4 C9_4 1.538(2) .
C7_4 H7_4 0.9800 .
C8_4 H8A_4 0.9600 .
C8_4 H8B_4 0.9600 .
C8_4 H8C_4 0.9600 .
C9_4 H9A_4 0.9600 .
C9_4 H9B_4 0.9600 .
C9_4 H9C_4 0.9600 .
C10_4 C12_4 1.533(2) .
C10_4 C11_4 1.534(2) .
C10_4 H10_4 0.9800 .
C11_4 H11A_4 0.9600 .
C11_4 H11B_4 0.9600 .
C11_4 H11C_4 0.9600 .
C12_4 H12A_4 0.9600 .
C12_4 H12B_4 0.9600 .
C12_4 H12C_4 0.9600 .

loop_
_geom_torsion_atom_site_label_1
_geom_torsion_atom_site_label_2
_geom_torsion_atom_site_label_3
_geom_torsion_atom_site_label_4
_geom_torsion
_geom_torsion_site_symmetry_1
_geom_torsion_site_symmetry_2
_geom_torsion_site_symmetry_3
_geom_torsion_site_symmetry_4
Cl2_1 Be1_1 C1_2 N5_2 -85.60(17) . . . .
Cl3_1 Be1_1 C1_2 N5_2 106.60(15) . . . .
Cl2_1 Be1_1 C1_2 C2_2 91.70(14) . . . .
Cl3_1 Be1_1 C1_2 C2_2 -76.10(15) . . . .
N5_2 C1_2 C2_2 C3_2 11.85(14) . . . .
Be1_1 C1_2 C2_2 C3_2 -166.02(11) . . . .
N5_2 C1_2 C2_2 C1_3 131.22(12) . . . .
Be1_1 C1_2 C2_2 C1_3 -46.65(15) . . . .
N5_2 C1_2 C2_2 C5_3 -110.13(12) . . . .
Be1_1 C1_2 C2_2 C5_3 72.00(14) . . . .
C1_2 C2_2 C3_2 C4_2 -20.10(14) . . . .
C1_3 C2_2 C3_2 C4_2 -137.76(12) . . . .
C5_3 C2_2 C3_2 C4_2 98.49(13) . . . .
C2_2 C3_2 C4_2 C7_2 138.49(12) . . . .
C2_2 C3_2 C4_2 C6_2 -97.82(13) . . . .
C2_2 C3_2 C4_2 N5_2 19.80(13) . . . .
C2_2 C1_2 N5_2 C1_4 178.85(11) . . . .
Be1_1 C1_2 N5_2 C1_4 -3.7(2) . . . .
C2_2 C1_2 N5_2 C4_2 1.28(15) . . . .
Be1_1 C1_2 N5_2 C4_2 178.75(12) . . . .
C7_2 C4_2 N5_2 C1_2 -132.19(13) . . . .
C6_2 C4_2 N5_2 C1_2 106.23(13) . . . .
C3_2 C4_2 N5_2 C1_2 -13.66(14) . . . .
C7_2 C4_2 N5_2 C1_4 50.22(16) . . . .
C6_2 C4_2 N5_2 C1_4 -71.36(15) . . . .
C3_2 C4_2 N5_2 C1_4 168.75(11) . . . .
C1_2 C2_2 C1_3 C2_3 176.35(11) . . . .
C3_2 C2_2 C1_3 C2_3 -69.30(15) . . . .
C5_3 C2_2 C1_3 C2_3 57.45(15) . . . .
C2_2 C1_3 C2_3 C3_3 -59.31(16) . . . .
C1_3 C2_3 C3_3 C4_3 56.94(17) . . . .
C2_3 C3_3 C4_3 C5_3 -55.09(17) . . . .
C3_3 C4_3 C5_3 C2_2 54.99(17) . . . .
C1_2 C2_2 C5_3 C4_3 -174.08(11) . . . .
C3_2 C2_2 C5_3 C4_3 70.34(15) . . . .
C1_3 C2_2 C5_3 C4_3 -55.06(15) . . . .
C1_2 N5_2 C1_4 C6_4 93.91(15) . . . .
C4_2 N5_2 C1_4 C6_4 -88.68(15) . . . .
C1_2 N5_2 C1_4 C2_4 -84.98(16) . . . .
C4_2 N5_2 C1_4 C2_4 92.42(15) . . . .
C6_4 C1_4 C2_4 C3_4 1.0(2) . . . .
N5_2 C1_4 C2_4 C3_4 179.88(12) . . . .
C6_4 C1_4 C2_4 C7_4 -177.59(13) . . . .
N5_2 C1_4 C2_4 C7_4 1.3(2) . . . .
C1_4 C2_4 C3_4 C4_4 0.1(2) . . . .
C7_4 C2_4 C3_4 C4_4 178.81(14) . . . .
C2_4 C3_4 C4_4 C5_4 -1.0(2) . . . .
C3_4 C4_4 C5_4 C6_4 0.8(2) . . . .
C4_4 C5_4 C6_4 C1_4 0.3(2) . . . .
C4_4 C5_4 C6_4 C10_4 -178.49(14) . . . .
C2_4 C1_4 C6_4 C5_4 -1.2(2) . . . .
N5_2 C1_4 C6_4 C5_4 179.95(12) . . . .
C2_4 C1_4 C6_4 C10_4 177.45(13) . . . .
N5_2 C1_4 C6_4 C10_4 -1.4(2) . . . .
C3_4 C2_4 C7_4 C8_4 -60.16(18) . . . .
C1_4 C2_4 C7_4 C8_4 118.45(15) . . . .
C3_4 C2_4 C7_4 C9_4 61.72(18) . . . .
C1_4 C2_4 C7_4 C9_4 -119.68(15) . . . .
C5_4 C6_4 C10_4 C12_4 60.18(17) . . . .
C1_4 C6_4 C10_4 C12_4 -118.45(15) . . . .
C5_4 C6_4 C10_4 C11_4 -61.23(17) . . . .
C1_4 C6_4 C10_4 C11_4 120.14(15) . . . .
